data_1565202
loop_
_publ_author_name
'Moreno-G\'omez, Laura'
'S\'anchez-F\'erez, Francisco'
'Calvet, Teresa'
'Font-Bardia, Merc\`e'
'Pons, Josefina'

_publ_section_title
;
 Zn(II) and Cd(II) monomer, dimer and polymer compounds coordinated by
 benzoic acid and 4-acetylpyridine: Synthesis and crystal structures
;
_journal_name_full 'Inorganica Chimica Acta'
_journal_page_first 119561
_journal_paper_doi 10.1016/j.ica.2020.119561
_journal_volume 506
_journal_year 2020
_chemical_formula_moiety 'C56 H48 Cd2 N4 O12'
_chemical_formula_sum 'C56 H48 Cd2 N4 O12'
_chemical_formula_weight 1193.78
_space_group_crystal_system tetragonal
_space_group_IT_number 92
_space_group_name_Hall 'P 4abw 2nw'
_space_group_name_H-M_alt 'P 41 21 2'
_atom_sites_solution_hydrogens geom
_audit_creation_method SHELXL-2018/3
_cell_angle_alpha 90
_cell_angle_beta 90
_cell_angle_gamma 90
_cell_formula_units_Z 4
_cell_length_a 13.3285(5)
_cell_length_b 13.3285(5)
_cell_length_c 27.8077(11)
_cell_measurement_reflns_used 9245
_cell_measurement_temperature 100(2)
_cell_measurement_theta_max 30.05
_cell_measurement_theta_min 2.28
_cell_volume 4940.0(3)
_computing_cell_refinement 'Bruker SAINT'
_computing_data_collection 'Bruker APEX3'
_computing_data_reduction 'Bruker SAINT'
_computing_molecular_graphics 'Bruker SHELXTL'
_computing_publication_material 'Bruker SHELXTL'
_computing_structure_refinement 'SHELXL-2018/3 (Sheldrick, 2018)'
_computing_structure_solution 'SHELXT 2014/5 (Sheldrick, 2014)'
_diffrn_ambient_temperature 100(2)
_diffrn_measured_fraction_theta_full 0.994
_diffrn_measured_fraction_theta_max 0.995
_diffrn_measurement_device_type 'D8 Venture'
_diffrn_measurement_method '\f and \w scans'
_diffrn_radiation_type MoK\a
_diffrn_radiation_wavelength 0.71073
_diffrn_reflns_av_R_equivalents 0.0463
_diffrn_reflns_av_unetI/netI 0.0254
_diffrn_reflns_Laue_measured_fraction_full 0.994
_diffrn_reflns_Laue_measured_fraction_max 0.995
_diffrn_reflns_limit_h_max 18
_diffrn_reflns_limit_h_min -18
_diffrn_reflns_limit_k_max 18
_diffrn_reflns_limit_k_min -18
_diffrn_reflns_limit_l_max 37
_diffrn_reflns_limit_l_min -39
_diffrn_reflns_number 77802
_diffrn_reflns_point_group_measured_fraction_full 0.996
_diffrn_reflns_point_group_measured_fraction_max 0.993
_diffrn_reflns_theta_full 25.242
_diffrn_reflns_theta_max 30.057
_diffrn_reflns_theta_min 2.282
_diffrn_source microfocus
_exptl_absorpt_coefficient_mu 0.931
_exptl_absorpt_correction_T_max 0.7460
_exptl_absorpt_correction_T_min 0.3241
_exptl_absorpt_correction_type multi-scan
_exptl_absorpt_process_details sadabs
_exptl_crystal_colour yellow
_exptl_crystal_density_diffrn 1.605
_exptl_crystal_description prism
_exptl_crystal_F_000 2416
_exptl_crystal_size_max 0.208
_exptl_crystal_size_mid 0.112
_exptl_crystal_size_min 0.078
_refine_diff_density_max 0.591
_refine_diff_density_min -0.861
_refine_diff_density_rms 0.093
_refine_ls_abs_structure_details
;
 Flack x determined using 2777 quotients [(I+)-(I-)]/[(I+)+(I-)]
 (Parsons, Flack and Wagner, Acta Cryst. B69 (2013) 249-259).
;
_refine_ls_abs_structure_Flack 0.014(6)
_refine_ls_extinction_coef 0.0042(2)
_refine_ls_extinction_expression Fc^*^=kFc[1+0.001xFc^2^\l^3^/sin(2\q)]^-1/4^
_refine_ls_extinction_method 'SHELXL-2018/3 (Sheldrick 2018)'
_refine_ls_goodness_of_fit_ref 1.114
_refine_ls_hydrogen_treatment constr
_refine_ls_matrix_type full
_refine_ls_number_parameters 337
_refine_ls_number_reflns 7209
_refine_ls_number_restraints 2
_refine_ls_restrained_S_all 1.116
_refine_ls_R_factor_all 0.0322
_refine_ls_R_factor_gt 0.0266
_refine_ls_shift/su_max 0.003
_refine_ls_shift/su_mean 0.000
_refine_ls_structure_factor_coef Fsqd
_refine_ls_weighting_details 'w=1/[\s^2^(Fo^2^)+(0.0070P)^2^+6.2284P] where P=(Fo^2^+2Fc^2^)/3'
_refine_ls_weighting_scheme calc
_refine_ls_wR_factor_gt 0.0539
_refine_ls_wR_factor_ref 0.0586
_reflns_Friedel_coverage 0.735
_reflns_Friedel_fraction_full 0.999
_reflns_Friedel_fraction_max 0.989
_reflns_number_gt 6808
_reflns_number_total 7209
_reflns_threshold_expression 'I > 2\s(I)'
_cod_data_source_file compound4.cif
_cod_data_source_block mo_C20VB237_0m_a
_cod_original_cell_volume 4940.0(4)
_cod_database_code 1565202
_shelx_shelxl_version_number 2018/3
_shelx_space_group_comment
;
The symmetry employed for this shelxl refinement is uniquely defined
by the following loop, which should always be used as a source of
symmetry information in preference to the above space-group names.
They are only intended as comments.
;

loop_
_space_group_symop_operation_xyz
'x, y, z'
'-x, -y, z+1/2'
'-y+1/2, x+1/2, z+1/4'
'y+1/2, -x+1/2, z+3/4'
'-x+1/2, y+1/2, -z+1/4'
'x+1/2, -y+1/2, -z+3/4'
'y, x, -z'
'-y, -x, -z+1/2'

loop_
_atom_site_label
_atom_site_type_symbol
_atom_site_fract_x
_atom_site_fract_y
_atom_site_fract_z
_atom_site_U_iso_or_equiv
_atom_site_adp_type
_atom_site_occupancy
_atom_site_site_symmetry_order
_atom_site_calc_flag
_atom_site_refinement_flags_posn
_atom_site_refinement_flags_adp
_atom_site_refinement_flags_occupancy
_atom_site_disorder_assembly
_atom_site_disorder_group
Cd1 Cd 0.23298(2) 0.28178(2) 0.56830(2) 0.01580(6) Uani 1 1 d . U . . .
O1 O 0.1861(2) 0.3194(2) 0.64550(7) 0.0290(6) Uani 1 1 d . . . . .
O2 O 0.30552(18) 0.20518(18) 0.64328(7) 0.0238(5) Uani 1 1 d . U . . .
O3 O 0.1146(2) 0.4004(2) 0.54642(8) 0.0293(6) Uani 1 1 d . . . . .
O4 O 0.18353(17) 0.33377(17) 0.48224(7) 0.0187(4) Uani 1 1 d . U . . .
O5 O -0.1690(2) -0.0872(2) 0.57497(13) 0.0459(8) Uani 1 1 d . . . . .
O6 O 0.5948(3) 0.6907(2) 0.55757(16) 0.0628(12) Uani 1 1 d . . . . .
N1 N 0.12449(19) 0.1441(2) 0.56452(10) 0.0192(5) Uani 1 1 d . . . . .
N2 N 0.36556(19) 0.3957(2) 0.56555(10) 0.0183(5) Uani 1 1 d . . . . .
C1 C 0.2451(2) 0.2597(2) 0.66587(9) 0.0147(5) Uani 1 1 d . . . . .
C2 C 0.24369(19) 0.25673(19) 0.72012(9) 0.0141(5) Uani 1 1 d . . . . .
C3 C 0.1787(2) 0.3201(2) 0.74495(10) 0.0166(5) Uani 1 1 d . . . . .
H3 H 0.135140 0.363509 0.727699 0.020 Uiso 1 1 calc R U . . .
C4 C 0.1776(2) 0.3199(2) 0.79497(10) 0.0186(6) Uani 1 1 d . . . . .
H4 H 0.133174 0.363184 0.811820 0.022 Uiso 1 1 calc R U . . .
C5 C 0.2412(2) 0.2565(2) 0.82030(9) 0.0193(5) Uani 1 1 d . . . . .
H5 H 0.240378 0.256549 0.854464 0.023 Uiso 1 1 calc R U . . .
C6 C 0.3058(2) 0.1933(2) 0.79570(10) 0.0189(6) Uani 1 1 d . . . . .
H6 H 0.349662 0.150295 0.813033 0.023 Uiso 1 1 calc R U . . .
C7 C 0.3067(2) 0.1928(2) 0.74551(10) 0.0163(5) Uani 1 1 d . . . . .
H7 H 0.350279 0.148619 0.728714 0.020 Uiso 1 1 calc R U . . .
C8 C 0.1217(2) 0.3938(2) 0.50140(10) 0.0129(5) Uani 1 1 d . . . . .
C9 C 0.0549(2) 0.4581(2) 0.47111(9) 0.0125(5) Uani 1 1 d . . . . .
C10 C -0.0080(2) 0.5284(2) 0.49314(10) 0.0143(5) Uani 1 1 d . . . . .
H10 H -0.006579 0.536570 0.527068 0.017 Uiso 1 1 calc R U . . .
C11 C -0.0725(2) 0.5862(2) 0.46547(11) 0.0184(6) Uani 1 1 d . . . . .
H11 H -0.114600 0.634615 0.480347 0.022 Uiso 1 1 calc R U . . .
C12 C -0.0753(3) 0.5730(3) 0.41601(11) 0.0227(7) Uani 1 1 d . . . . .
H12 H -0.120017 0.612082 0.397094 0.027 Uiso 1 1 calc R U . . .
C13 C -0.0134(3) 0.5031(2) 0.39397(10) 0.0219(6) Uani 1 1 d . . . . .
H13 H -0.016483 0.493876 0.360131 0.026 Uiso 1 1 calc R U . . .
C14 C 0.0533(2) 0.4465(2) 0.42128(10) 0.0162(5) Uani 1 1 d . . . . .
H14 H 0.097488 0.400405 0.406102 0.019 Uiso 1 1 calc R U . . .
C15 C 0.1582(2) 0.0496(3) 0.56243(13) 0.0222(6) Uani 1 1 d . . . . .
H15 H 0.228506 0.038642 0.560732 0.027 Uiso 1 1 calc R U . . .
C16 C 0.0949(2) -0.0328(3) 0.56262(12) 0.0210(6) Uani 1 1 d . . . . .
H16 H 0.121648 -0.098801 0.560937 0.025 Uiso 1 1 calc R U . . .
C17 C -0.0076(2) -0.0179(3) 0.56530(12) 0.0215(6) Uani 1 1 d . . . . .
C18 C -0.0431(2) 0.0804(3) 0.56722(13) 0.0256(7) Uani 1 1 d . . . . .
H18 H -0.113109 0.093505 0.568681 0.031 Uiso 1 1 calc R U . . .
C19 C 0.0251(2) 0.1588(3) 0.56698(13) 0.0234(6) Uani 1 1 d . . . . .
H19 H 0.000553 0.225644 0.568624 0.028 Uiso 1 1 calc R U . . .
C20 C -0.0810(3) -0.1040(3) 0.56710(14) 0.0286(7) Uani 1 1 d . . . . .
C21 C -0.0425(3) -0.2088(3) 0.55976(16) 0.0367(9) Uani 1 1 d . . . . .
H21A H -0.011602 -0.214044 0.527891 0.055 Uiso 1 1 calc R U . . .
H21B H -0.098390 -0.256339 0.562106 0.055 Uiso 1 1 calc R U . . .
H21C H 0.007475 -0.224297 0.584497 0.055 Uiso 1 1 calc R U . . .
C22 C 0.3507(3) 0.4950(2) 0.56865(12) 0.0216(6) Uani 1 1 d . . . . .
H22 H 0.284085 0.519325 0.571839 0.026 Uiso 1 1 calc R U . . .
C23 C 0.4290(3) 0.5635(2) 0.56739(12) 0.0227(6) Uani 1 1 d . . . . .
H23 H 0.415902 0.633462 0.569298 0.027 Uiso 1 1 calc R U . . .
C24 C 0.5269(3) 0.5287(2) 0.56330(11) 0.0217(6) Uani 1 1 d . . . . .
C25 C 0.5427(2) 0.4258(2) 0.56045(12) 0.0214(6) Uani 1 1 d . . . . .
H25 H 0.608686 0.399454 0.557973 0.026 Uiso 1 1 calc R U . . .
C26 C 0.4604(2) 0.3624(2) 0.56130(12) 0.0201(6) Uani 1 1 d . . . . .
H26 H 0.471456 0.292223 0.558769 0.024 Uiso 1 1 calc R U . . .
C27 C 0.6123(3) 0.6027(3) 0.56275(16) 0.0338(9) Uani 1 1 d . . . . .
C28 C 0.7177(3) 0.5644(3) 0.56886(18) 0.0420(10) Uani 1 1 d . . . . .
H28A H 0.736780 0.525135 0.540512 0.063 Uiso 1 1 calc R U . . .
H28B H 0.721183 0.521841 0.597552 0.063 Uiso 1 1 calc R U . . .
H28C H 0.763652 0.621252 0.572507 0.063 Uiso 1 1 calc R U . . .

loop_
_atom_site_aniso_label
_atom_site_aniso_U_11
_atom_site_aniso_U_22
_atom_site_aniso_U_33
_atom_site_aniso_U_23
_atom_site_aniso_U_13
_atom_site_aniso_U_12
Cd1 0.01647(10) 0.01931(11) 0.01164(8) 0.00179(7) 0.00078(7) 0.00662(7)
O1 0.0349(14) 0.0379(15) 0.0141(9) 0.0042(10) 0.0017(9) 0.0209(11)
O2 0.0296(12) 0.0313(13) 0.0105(7) 0.0010(7) -0.0003(7) 0.0156(9)
O3 0.0346(15) 0.0399(15) 0.0135(10) 0.0039(10) 0.0023(10) 0.0210(11)
O4 0.0196(11) 0.0198(11) 0.0166(8) -0.0009(8) -0.0016(8) 0.0077(8)
O5 0.0197(13) 0.0503(18) 0.068(2) -0.0087(17) 0.0002(14) -0.0043(12)
O6 0.057(2) 0.0181(14) 0.113(3) 0.0070(17) 0.037(2) 0.0005(13)
N1 0.0187(12) 0.0233(13) 0.0158(12) 0.0058(10) 0.0026(10) 0.0044(10)
N2 0.0215(13) 0.0197(12) 0.0135(11) 0.0000(10) -0.0024(10) 0.0046(10)
C1 0.0153(12) 0.0166(12) 0.0123(10) -0.0001(9) 0.0012(9) 0.0012(10)
C2 0.0141(12) 0.0158(12) 0.0124(10) 0.0011(9) 0.0004(9) -0.0025(9)
C3 0.0170(14) 0.0167(14) 0.0162(12) -0.0008(10) 0.0010(11) 0.0019(10)
C4 0.0191(15) 0.0188(14) 0.0180(12) -0.0035(11) 0.0043(11) 0.0004(11)
C5 0.0236(13) 0.0214(13) 0.0129(10) -0.0004(10) 0.0010(10) -0.0054(11)
C6 0.0183(14) 0.0202(15) 0.0182(12) 0.0030(11) -0.0031(11) 0.0000(10)
C7 0.0159(13) 0.0154(13) 0.0175(12) -0.0006(10) 0.0027(10) 0.0017(9)
C8 0.0127(12) 0.0114(12) 0.0146(11) 0.0013(10) 0.0001(10) 0.0004(9)
C9 0.0121(12) 0.0118(12) 0.0138(11) 0.0005(10) -0.0009(10) -0.0017(9)
C10 0.0161(13) 0.0133(13) 0.0137(11) -0.0011(10) 0.0000(10) 0.0009(9)
C11 0.0159(14) 0.0175(14) 0.0217(14) -0.0023(11) -0.0009(11) 0.0038(10)
C12 0.0221(16) 0.0265(17) 0.0195(13) 0.0016(12) -0.0074(12) 0.0073(12)
C13 0.0272(17) 0.0252(17) 0.0135(11) -0.0011(11) -0.0046(11) 0.0047(11)
C14 0.0180(14) 0.0148(13) 0.0157(12) -0.0026(10) -0.0001(11) 0.0017(11)
C15 0.0130(13) 0.0268(16) 0.0268(17) 0.0040(13) 0.0034(12) 0.0062(12)
C16 0.0168(14) 0.0246(16) 0.0217(15) -0.0008(12) 0.0007(12) 0.0051(12)
C17 0.0193(14) 0.0306(17) 0.0147(13) -0.0023(13) -0.0001(11) 0.0026(12)
C18 0.0138(14) 0.0357(18) 0.0273(16) 0.0007(16) 0.0010(13) 0.0058(12)
C19 0.0197(15) 0.0273(16) 0.0234(15) 0.0044(14) 0.0016(13) 0.0093(12)
C20 0.0220(16) 0.0366(19) 0.0271(17) -0.0076(16) -0.0010(15) -0.0059(14)
C21 0.0255(17) 0.034(2) 0.050(2) -0.0160(18) 0.0025(16) -0.0075(15)
C22 0.0272(16) 0.0212(15) 0.0165(13) -0.0018(13) -0.0007(14) 0.0106(12)
C23 0.0330(17) 0.0161(14) 0.0191(14) 0.0032(12) 0.0039(14) 0.0086(12)
C24 0.0307(17) 0.0161(14) 0.0182(14) 0.0020(12) 0.0065(13) 0.0026(11)
C25 0.0222(16) 0.0193(15) 0.0227(16) -0.0004(12) 0.0028(12) 0.0041(12)
C26 0.0244(15) 0.0155(14) 0.0205(15) -0.0023(12) -0.0013(12) 0.0051(12)
C27 0.040(2) 0.0192(16) 0.042(2) -0.0012(16) 0.0178(18) -0.0027(14)
C28 0.037(2) 0.0292(18) 0.060(3) -0.0090(19) 0.017(2) -0.0107(17)

loop_
_atom_type_symbol
_atom_type_description
_atom_type_scat_dispersion_real
_atom_type_scat_dispersion_imag
_atom_type_scat_source
C C 0.0033 0.0016 'International Tables Vol C Tables 4.2.6.8 and 6.1.1.4'
H H 0.0000 0.0000 'International Tables Vol C Tables 4.2.6.8 and 6.1.1.4'
Cd Cd -0.8075 1.2024 'International Tables Vol C Tables 4.2.6.8 and 6.1.1.4'
N N 0.0061 0.0033 'International Tables Vol C Tables 4.2.6.8 and 6.1.1.4'
O O 0.0106 0.0060 'International Tables Vol C Tables 4.2.6.8 and 6.1.1.4'

loop_
_geom_angle_atom_site_label_1
_geom_angle_atom_site_label_2
_geom_angle_atom_site_label_3
_geom_angle
_geom_angle_site_symmetry_1
_geom_angle_site_symmetry_3
O1 Cd1 O3 84.89(8) . .
O1 Cd1 N2 95.47(11) . .
O3 Cd1 N2 93.65(10) . .
O1 Cd1 N1 92.58(11) . .
O3 Cd1 N1 95.87(10) . .
N2 Cd1 N1 168.04(9) . .
O1 Cd1 O4 147.17(7) . 7_556
O3 Cd1 O4 127.91(7) . 7_556
N2 Cd1 O4 84.81(9) . 7_556
N1 Cd1 O4 83.63(9) . 7_556
O1 Cd1 O2 54.34(7) . .
O3 Cd1 O2 139.22(7) . .
N2 Cd1 O2 90.01(9) . .
N1 Cd1 O2 87.51(9) . .
O4 Cd1 O2 92.87(7) 7_556 .
O1 Cd1 O4 137.85(7) . .
O3 Cd1 O4 52.98(7) . .
N2 Cd1 O4 89.33(9) . .
N1 Cd1 O4 90.63(9) . .
O4 Cd1 O4 74.93(7) 7_556 .
O2 Cd1 O4 167.79(6) . .
O1 Cd1 C1 27.11(7) . .
O3 Cd1 C1 112.00(8) . .
N2 Cd1 C1 93.31(9) . .
N1 Cd1 C1 89.82(9) . .
O4 Cd1 C1 120.07(7) 7_556 .
O2 Cd1 C1 27.23(7) . .
O4 Cd1 C1 164.93(7) . .
C1 O1 Cd1 96.50(16) . .
C1 O2 Cd1 86.15(15) . .
C8 O3 Cd1 99.32(17) . .
C8 O4 Cd1 167.99(19) . 7_556
C8 O4 Cd1 86.86(16) . .
Cd1 O4 Cd1 105.06(7) 7_556 .
C15 N1 C19 118.1(3) . .
C15 N1 Cd1 122.2(2) . .
C19 N1 Cd1 119.6(2) . .
C22 N2 C26 118.0(3) . .
C22 N2 Cd1 121.9(2) . .
C26 N2 Cd1 120.1(2) . .
O2 C1 O1 123.0(2) . .
O2 C1 C2 119.6(2) . .
O1 C1 C2 117.4(2) . .
O2 C1 Cd1 66.62(13) . .
O1 C1 Cd1 56.39(13) . .
C2 C1 Cd1 173.79(18) . .
C7 C2 C3 119.7(2) . .
C7 C2 C1 121.1(2) . .
C3 C2 C1 119.2(2) . .
C4 C3 C2 120.1(3) . .
C4 C3 H3 119.9 . .
C2 C3 H3 119.9 . .
C5 C4 C3 120.1(3) . .
C5 C4 H4 119.9 . .
C3 C4 H4 119.9 . .
C6 C5 C4 119.9(2) . .
C6 C5 H5 120.0 . .
C4 C5 H5 120.0 . .
C5 C6 C7 120.1(3) . .
C5 C6 H6 119.9 . .
C7 C6 H6 119.9 . .
C2 C7 C6 120.0(2) . .
C2 C7 H7 120.0 . .
C6 C7 H7 120.0 . .
O3 C8 O4 120.8(2) . .
O3 C8 C9 118.3(2) . .
O4 C8 C9 120.8(2) . .
C14 C9 C10 120.0(3) . .
C14 C9 C8 120.3(2) . .
C10 C9 C8 119.6(2) . .
C11 C10 C9 120.0(2) . .
C11 C10 H10 120.0 . .
C9 C10 H10 120.0 . .
C10 C11 C12 119.8(3) . .
C10 C11 H11 120.1 . .
C12 C11 H11 120.1 . .
C11 C12 C13 120.4(3) . .
C11 C12 H12 119.8 . .
C13 C12 H12 119.8 . .
C12 C13 C14 120.2(3) . .
C12 C13 H13 119.9 . .
C14 C13 H13 119.9 . .
C13 C14 C9 119.5(3) . .
C13 C14 H14 120.3 . .
C9 C14 H14 120.3 . .
N1 C15 C16 122.8(3) . .
N1 C15 H15 118.6 . .
C16 C15 H15 118.6 . .
C17 C16 C15 119.2(3) . .
C17 C16 H16 120.4 . .
C15 C16 H16 120.4 . .
C16 C17 C18 118.2(3) . .
C16 C17 C20 122.2(3) . .
C18 C17 C20 119.6(3) . .
C19 C18 C17 119.1(3) . .
C19 C18 H18 120.5 . .
C17 C18 H18 120.5 . .
N1 C19 C18 122.6(3) . .
N1 C19 H19 118.7 . .
C18 C19 H19 118.7 . .
O5 C20 C21 121.7(3) . .
O5 C20 C17 119.5(3) . .
C21 C20 C17 118.8(3) . .
C20 C21 H21A 109.5 . .
C20 C21 H21B 109.5 . .
H21A C21 H21B 109.5 . .
C20 C21 H21C 109.5 . .
H21A C21 H21C 109.5 . .
H21B C21 H21C 109.5 . .
N2 C22 C23 122.5(3) . .
N2 C22 H22 118.7 . .
C23 C22 H22 118.7 . .
C22 C23 C24 119.2(3) . .
C22 C23 H23 120.4 . .
C24 C23 H23 120.4 . .
C23 C24 C25 118.5(3) . .
C23 C24 C27 119.4(3) . .
C25 C24 C27 122.1(3) . .
C26 C25 C24 118.8(3) . .
C26 C25 H25 120.6 . .
C24 C25 H25 120.6 . .
N2 C26 C25 123.0(3) . .
N2 C26 H26 118.5 . .
C25 C26 H26 118.5 . .
O6 C27 C28 121.7(4) . .
O6 C27 C24 119.5(4) . .
C28 C27 C24 118.8(3) . .
C27 C28 H28A 109.5 . .
C27 C28 H28B 109.5 . .
H28A C28 H28B 109.5 . .
C27 C28 H28C 109.5 . .
H28A C28 H28C 109.5 . .
H28B C28 H28C 109.5 . .

loop_
_geom_bond_atom_site_label_1
_geom_bond_atom_site_label_2
_geom_bond_distance
_geom_bond_site_symmetry_2
Cd1 O1 2.291(2) .
Cd1 O3 2.315(2) .
Cd1 N2 2.331(3) .
Cd1 N1 2.338(3) .
Cd1 O4 2.344(2) 7_556
Cd1 O2 2.5149(19) .
Cd1 O4 2.577(2) .
Cd1 C1 2.734(2) .
O1 C1 1.254(3) .
O2 C1 1.253(3) .
O3 C8 1.258(3) .
O4 C8 1.265(3) .
O5 C20 1.214(4) .
O6 C27 1.205(5) .
N1 C15 1.338(4) .
N1 C19 1.340(4) .
N2 C22 1.341(4) .
N2 C26 1.344(4) .
C1 C2 1.509(3) .
C2 C7 1.389(4) .
C2 C3 1.393(4) .
C3 C4 1.391(4) .
C3 H3 0.9500 .
C4 C5 1.389(4) .
C4 H4 0.9500 .
C5 C6 1.386(4) .
C5 H5 0.9500 .
C6 C7 1.396(4) .
C6 H6 0.9500 .
C7 H7 0.9500 .
C8 C9 1.497(4) .
C9 C14 1.394(4) .
C9 C10 1.398(4) .
C10 C11 1.387(4) .
C10 H10 0.9500 .
C11 C12 1.387(4) .
C11 H11 0.9500 .
C12 C13 1.388(4) .
C12 H12 0.9500 .
C13 C14 1.391(4) .
C13 H13 0.9500 .
C14 H14 0.9500 .
C15 C16 1.385(5) .
C15 H15 0.9500 .
C16 C17 1.383(4) .
C16 H16 0.9500 .
C17 C18 1.395(5) .
C17 C20 1.508(5) .
C18 C19 1.385(5) .
C18 H18 0.9500 .
C19 H19 0.9500 .
C20 C21 1.501(5) .
C21 H21A 0.9800 .
C21 H21B 0.9800 .
C21 H21C 0.9800 .
C22 C23 1.388(5) .
C22 H22 0.9500 .
C23 C24 1.389(4) .
C23 H23 0.9500 .
C24 C25 1.389(4) .
C24 C27 1.507(5) .
C25 C26 1.384(5) .
C25 H25 0.9500 .
C26 H26 0.9500 .
C27 C28 1.504(6) .
C28 H28A 0.9800 .
C28 H28B 0.9800 .
C28 H28C 0.9800 .
